data_2216194
loop_
_publ_author_name
Sadiq-ur-Rehman
'Saeed, Sadia'
'Ali, Saqib'
'Shahzadi, Saira'
'Helliwell, Madeleine'

_publ_section_title
;
 4-(2-Pyridyl)piperazin-1-ium chloride
;
_journal_coeditor_code AT2451
_journal_issue 12
_journal_name_full 'Acta Crystallographica Section E'
_journal_page_first o4526
_journal_page_last o4526
_journal_paper_doi 10.1107/S1600536807053470
_journal_volume 63
_journal_year 2007
_chemical_formula_iupac 'C9 H14 Cl N3'
_chemical_formula_moiety 'C9 H14 Cl N3'
_chemical_formula_sum 'C9 H14 Cl N3'
_chemical_formula_weight 199.68
_chemical_name_systematic
;
4-(2-Pyridyl)piperazin-1-ium chloride
;
_space_group_IT_number 19
_symmetry_cell_setting orthorhombic
_symmetry_space_group_name_Hall 'P 2ac 2ab'
_symmetry_space_group_name_H-M 'P 21 21 21'
_atom_sites_solution_hydrogens geom
_atom_sites_solution_primary direct
_atom_sites_solution_secondary difmap
_audit_creation_method SHELXL-97
_cell_angle_alpha 90.00
_cell_angle_beta 90.00
_cell_angle_gamma 90.00
_cell_formula_units_Z 4
_cell_length_a 7.1757(6)
_cell_length_b 7.2196(6)
_cell_length_c 18.7629(16)
_cell_measurement_reflns_used 2404
_cell_measurement_temperature 100(2)
_cell_measurement_theta_max 26.26
_cell_measurement_theta_min 3.02
_cell_volume 972.02(14)
_computing_cell_refinement 'SAINT (Bruker, 2002)'
_computing_data_collection 'SMART (Bruker, 2001)'
_computing_data_reduction 'SAINT (Bruker, 2002)'
_computing_molecular_graphics 'SHELXTL (Bruker, 2001)'
_computing_publication_material 'SHELXTL (Bruker, 2001)'
_computing_structure_refinement 'SHELXL97 (Sheldrick, 1997)'
_computing_structure_solution 'SHELXS97 (Sheldrick, 1997)'
_diffrn_ambient_temperature 100(2)
_diffrn_measured_fraction_theta_full 0.997
_diffrn_measured_fraction_theta_max 0.997
_diffrn_measurement_device_type 'Bruker SMART CCD area-detector'
_diffrn_measurement_method '\f and \w'
_diffrn_radiation_monochromator graphite
_diffrn_radiation_source 'fine-focus sealed tube'
_diffrn_radiation_type MoK\a
_diffrn_radiation_wavelength 0.71073
_diffrn_reflns_av_R_equivalents 0.0442
_diffrn_reflns_av_sigmaI/netI 0.0483
_diffrn_reflns_limit_h_max 8
_diffrn_reflns_limit_h_min -8
_diffrn_reflns_limit_k_max 8
_diffrn_reflns_limit_k_min -9
_diffrn_reflns_limit_l_max 23
_diffrn_reflns_limit_l_min -20
_diffrn_reflns_number 5613
_diffrn_reflns_theta_full 26.36
_diffrn_reflns_theta_max 26.36
_diffrn_reflns_theta_min 2.17
_diffrn_standards_decay_% 0
_diffrn_standards_number 0
_exptl_absorpt_coefficient_mu 0.349
_exptl_absorpt_correction_T_max 0.9495
_exptl_absorpt_correction_T_min 0.8729
_exptl_absorpt_correction_type none
_exptl_crystal_colour colourless
_exptl_crystal_density_diffrn 1.364
_exptl_crystal_density_method 'not measured'
_exptl_crystal_description plate
_exptl_crystal_F_000 424
_exptl_crystal_size_max 0.40
_exptl_crystal_size_mid 0.25
_exptl_crystal_size_min 0.15
_refine_diff_density_max 0.224
_refine_diff_density_min -0.158
_refine_ls_abs_structure_details 'Flack (1983), 787 Freidel pairs'
_refine_ls_abs_structure_Flack 0.04(7)
_refine_ls_extinction_method none
_refine_ls_goodness_of_fit_ref 0.958
_refine_ls_hydrogen_treatment refxyz
_refine_ls_matrix_type full
_refine_ls_number_parameters 160
_refine_ls_number_reflns 1956
_refine_ls_number_restraints 0
_refine_ls_restrained_S_all 0.958
_refine_ls_R_factor_all 0.0322
_refine_ls_R_factor_gt 0.0288
_refine_ls_shift/su_max 0.000
_refine_ls_shift/su_mean 0.000
_refine_ls_structure_factor_coef Fsqd
_refine_ls_weighting_details 'calc w=1/[\s^2^(Fo^2^)+(0.0272P)^2^] where P=(Fo^2^+2Fc^2^)/3'
_refine_ls_weighting_scheme calc
_refine_ls_wR_factor_gt 0.0600
_refine_ls_wR_factor_ref 0.0610
_reflns_number_gt 1781
_reflns_number_total 1956
_reflns_threshold_expression I>2\s(I)
_cod_data_source_file at2451.cif
_cod_data_source_block I
_cod_database_code 2216194
_cod_database_fobs_code 2216194

loop_
_symmetry_equiv_pos_as_xyz
'x, y, z'
'-x+1/2, -y, z+1/2'
'-x, y+1/2, -z+1/2'
'x+1/2, -y+1/2, -z'

loop_
_atom_site_type_symbol
_atom_site_label
_atom_site_fract_x
_atom_site_fract_y
_atom_site_fract_z
_atom_site_U_iso_or_equiv
_atom_site_adp_type
_atom_site_calc_flag
_atom_site_occupancy
Cl Cl1 0.24771(7) 0.33171(5) 0.23724(2) 0.02020(12) Uani d 1
N N1 0.3814(2) 0.6758(2) 0.32203(8) 0.0201(4) Uani d 1
N N2 0.3397(2) 0.90492(19) 0.44477(7) 0.0157(3) Uani d 1
N N3 0.4096(2) 0.9562(2) 0.56481(8) 0.0194(3) Uani d 1
C C1 0.4004(3) 0.5979(3) 0.39523(10) 0.0195(4) Uani d 1
C C2 0.4664(3) 0.7455(3) 0.44616(10) 0.0178(4) Uani d 1
C C3 0.3159(3) 0.9827(3) 0.37348(9) 0.0186(4) Uani d 1
C C4 0.2510(3) 0.8355(3) 0.32164(9) 0.0221(4) Uani d 1
C C5 0.3404(3) 1.0234(2) 0.50341(9) 0.0150(4) Uani d 1
C C6 0.2672(3) 1.2021(2) 0.49926(9) 0.0174(4) Uani d 1
C C7 0.2704(3) 1.3113(2) 0.55864(9) 0.0218(4) Uani d 1
C C8 0.3435(3) 1.2463(3) 0.62216(10) 0.0201(4) Uani d 1
C C9 0.4074(3) 1.0673(3) 0.62279(9) 0.0202(4) Uani d 1
H H1 0.494(3) 0.714(3) 0.3056(9) 0.024 Uiso d 1
H H2 0.336(3) 0.584(3) 0.2878(9) 0.024 Uiso d 1
H H3 0.485(3) 0.500(3) 0.3933(9) 0.024 Uiso d 1
H H4 0.274(3) 0.553(2) 0.4082(8) 0.024 Uiso d 1
H H5 0.595(3) 0.784(2) 0.4338(9) 0.024 Uiso d 1
H H6 0.474(3) 0.697(2) 0.4932(10) 0.024 Uiso d 1
H H7 0.219(3) 1.082(3) 0.3732(9) 0.024 Uiso d 1
H H8 0.431(3) 1.036(3) 0.3556(9) 0.024 Uiso d 1
H H9 0.244(3) 0.885(2) 0.2767(9) 0.024 Uiso d 1
H H10 0.129(3) 0.795(3) 0.3334(9) 0.024 Uiso d 1
H H11 0.217(3) 1.237(3) 0.4612(9) 0.024 Uiso d 1
H H12 0.223(3) 1.440(2) 0.5546(9) 0.024 Uiso d 1
H H13 0.350(3) 1.317(3) 0.6642(9) 0.024 Uiso d 1
H H14 0.453(3) 1.016(3) 0.6682(9) 0.024 Uiso d 1

loop_
_atom_site_aniso_label
_atom_site_aniso_U_11
_atom_site_aniso_U_22
_atom_site_aniso_U_33
_atom_site_aniso_U_12
_atom_site_aniso_U_13
_atom_site_aniso_U_23
Cl1 0.0216(2) 0.0179(2) 0.0211(2) -0.0011(2) 0.0015(2) -0.00328(17)
N1 0.0234(9) 0.0198(8) 0.0171(8) -0.0057(8) 0.0008(7) -0.0045(7)
N2 0.0198(8) 0.0144(7) 0.0129(7) 0.0023(7) -0.0015(6) 0.0020(6)
N3 0.0203(8) 0.0213(8) 0.0167(8) -0.0004(7) -0.0005(6) -0.0002(7)
C1 0.0193(10) 0.0171(10) 0.0222(10) -0.0004(8) 0.0002(9) -0.0002(8)
C2 0.0198(11) 0.0171(9) 0.0165(9) 0.0031(8) -0.0025(8) 0.0015(8)
C3 0.0229(10) 0.0181(9) 0.0149(9) 0.0010(8) -0.0030(8) 0.0015(8)
C4 0.0253(10) 0.0245(9) 0.0164(8) -0.0004(13) -0.0044(10) 0.0020(8)
C5 0.0125(9) 0.0167(9) 0.0158(9) -0.0015(8) 0.0024(7) 0.0025(8)
C6 0.0179(10) 0.0170(9) 0.0172(8) 0.0007(9) -0.0012(9) 0.0042(7)
C7 0.0198(11) 0.0159(9) 0.0297(10) 0.0004(9) 0.0028(9) 0.0016(8)
C8 0.0189(10) 0.0222(10) 0.0191(10) -0.0035(9) 0.0039(8) -0.0062(8)
C9 0.0185(10) 0.0277(11) 0.0143(9) -0.0012(8) -0.0003(8) 0.0027(8)

loop_
_atom_type_symbol
_atom_type_description
_atom_type_scat_dispersion_real
_atom_type_scat_dispersion_imag
_atom_type_scat_source
C C 0.0033 0.0016 'International Tables Vol C Tables 4.2.6.8 and 6.1.1.4'
H H 0.0000 0.0000 'International Tables Vol C Tables 4.2.6.8 and 6.1.1.4'
N N 0.0061 0.0033 'International Tables Vol C Tables 4.2.6.8 and 6.1.1.4'
Cl Cl 0.1484 0.1585 'International Tables Vol C Tables 4.2.6.8 and 6.1.1.4'

loop_
_geom_angle_atom_site_label_1
_geom_angle_atom_site_label_2
_geom_angle_atom_site_label_3
_geom_angle
C4 N1 C1 110.81(14)
C4 N1 H1 108.9(12)
C1 N1 H1 110.2(11)
C4 N1 H2 108.4(11)
C1 N1 H2 112.2(11)
H1 N1 H2 106.2(15)
C5 N2 C3 119.17(14)
C5 N2 C2 117.74(14)
C3 N2 C2 112.98(14)
C5 N3 C9 118.09(15)
N1 C1 C2 110.24(15)
N1 C1 H3 108.1(11)
C2 C1 H3 110.9(12)
N1 C1 H4 105.4(10)
C2 C1 H4 111.3(9)
H3 C1 H4 110.7(16)
N2 C2 C1 110.42(15)
N2 C2 H5 110.6(11)
C1 C2 H5 110.0(11)
N2 C2 H6 110.0(11)
C1 C2 H6 110.3(10)
H5 C2 H6 105.4(16)
N2 C3 C4 110.76(15)
N2 C3 H7 111.3(10)
C4 C3 H7 106.7(10)
N2 C3 H8 111.7(11)
C4 C3 H8 108.5(11)
H7 C3 H8 107.6(15)
N1 C4 C3 110.37(16)
N1 C4 H9 110.1(12)
C3 C4 H9 109.3(11)
N1 C4 H10 109.8(12)
C3 C4 H10 110.6(11)
H9 C4 H10 106.5(17)
N3 C5 N2 117.13(15)
N3 C5 C6 121.36(15)
N2 C5 C6 121.48(15)
C7 C6 C5 118.83(16)
C7 C6 H11 121.8(13)
C5 C6 H11 119.2(13)
C6 C7 C8 120.90(17)
C6 C7 H12 118.2(10)
C8 C7 H12 120.9(10)
C9 C8 C7 116.97(17)
C9 C8 H13 119.1(12)
C7 C8 H13 123.9(12)
N3 C9 C8 123.80(17)
N3 C9 H14 118.1(11)
C8 C9 H14 118.1(11)

loop_
_geom_bond_atom_site_label_1
_geom_bond_atom_site_label_2
_geom_bond_distance
N1 C4 1.485(3)
N1 C1 1.490(2)
N1 H1 0.91(2)
N1 H2 0.979(19)
N2 C5 1.394(2)
N2 C3 1.461(2)
N2 C2 1.467(2)
N3 C5 1.345(2)
N3 C9 1.352(2)
C1 C2 1.508(3)
C1 H3 0.93(2)
C1 H4 1.00(2)
C2 H5 0.99(2)
C2 H6 0.951(18)
C3 C4 1.514(2)
C3 H7 0.998(19)
C3 H8 0.97(2)
C4 H9 0.918(17)
C4 H10 0.95(2)
C5 C6 1.395(2)
C6 C7 1.365(2)
C6 H11 0.840(19)
C7 C8 1.384(3)
C7 H12 0.991(19)
C8 C9 1.371(3)
C8 H13 0.939(18)
C9 H14 0.985(17)

loop_
_geom_hbond_atom_site_label_D
_geom_hbond_atom_site_label_H
_geom_hbond_atom_site_label_A
_geom_hbond_site_symmetry_A
_geom_hbond_distance_DH
_geom_hbond_distance_HA
_geom_hbond_distance_DA
_geom_hbond_angle_DHA
N1 H2 Cl1 . 0.979(19) 2.15(2) 3.1020(17) 164.3(15)
N1 H1 Cl1 3_655 0.91(2) 2.19(2) 3.0961(17) 174.3(17)

loop_
_geom_torsion_atom_site_label_1
_geom_torsion_atom_site_label_2
_geom_torsion_atom_site_label_3
_geom_torsion_atom_site_label_4
_geom_torsion
C4 N1 C1 C2 -57.5(2)
C5 N2 C2 C1 158.72(16)
C3 N2 C2 C1 -56.1(2)
N1 C1 C2 N2 56.1(2)
C5 N2 C3 C4 -159.81(17)
C2 N2 C3 C4 55.5(2)
C1 N1 C4 C3 56.9(2)
N2 C3 C4 N1 -55.2(2)
C9 N3 C5 N2 -178.43(16)
C9 N3 C5 C6 -0.3(3)
C3 N2 C5 N3 -163.18(16)
C2 N2 C5 N3 -20.2(2)
C3 N2 C5 C6 18.7(3)
C2 N2 C5 C6 161.74(17)
N3 C5 C6 C7 1.5(3)
N2 C5 C6 C7 179.50(18)
C5 C6 C7 C8 -0.5(3)
C6 C7 C8 C9 -1.5(3)
C5 N3 C9 C8 -1.9(3)
C7 C8 C9 N3 2.8(3)

loop_
_cod_related_entry_id
_cod_related_entry_database
_cod_related_entry_code
1 ChemSpider 13888730
